data_7044702
loop_
_publ_author_name
'Sun, Yu-Ling'
'Shi, Chao'
'Zhang, Wen'

_publ_section_title
;
 Distinct room-temperature dielectric transition in a perchlorate-based
 organic-inorganic hybrid perovskite
;
_journal_name_full 'Dalton Transactions'
_journal_paper_doi 10.1039/C7DT03798H
_journal_year 2017
_chemical_formula_moiety 'Cl3 K O12, C5 H14 N2'
_chemical_formula_sum 'C5 H14 Cl3 K N2 O12'
_chemical_formula_weight 439.63
_space_group_crystal_system orthorhombic
_space_group_IT_number 57
_space_group_name_Hall '-P 2c 2b'
_space_group_name_H-M_alt 'P b c m'
_symmetry_space_group_name_Hall '-P 2c 2b'
_symmetry_space_group_name_H-M 'P b c m'
_atom_sites_solution_hydrogens difmap
_audit_creation_method SHELXL-2014/7
_audit_update_record
;
2017-10-31 deposited with the CCDC.
2017-11-07 downloaded from the CCDC.
;
_cell_angle_alpha 90
_cell_angle_beta 90
_cell_angle_gamma 90
_cell_formula_units_Z 4
_cell_length_a 10.739(11)
_cell_length_b 9.967(11)
_cell_length_c 14.350(15)
_cell_measurement_reflns_used 4434
_cell_measurement_temperature 293(2)
_cell_measurement_theta_max 27.3968
_cell_measurement_theta_min 2.3683
_cell_volume 1536(3)
_computing_cell_refinement 'CrystalClear (Rigaku Inc., 2008)'
_computing_data_collection 'CrystalClear (Rigaku Inc., 2008)'
_computing_data_reduction 'CrystalClear (Rigaku Inc., 2008)'
_computing_structure_refinement 'SHELXL-2014/7 (Sheldrick, 2014)'
_computing_structure_solution 'SHELXL-2014/7 (Sheldrick, 2014)'
_diffrn_ambient_temperature 293(2)
_diffrn_measured_fraction_theta_full 0.888
_diffrn_measured_fraction_theta_max 0.856
_diffrn_measurement_device_type 'Rigaku Mercury CCD'
_diffrn_measurement_method \w
_diffrn_radiation_type MoK\a
_diffrn_radiation_wavelength 0.71073
_diffrn_reflns_av_R_equivalents 0.0664
_diffrn_reflns_av_unetI/netI 0.0366
_diffrn_reflns_Laue_measured_fraction_full 0.888
_diffrn_reflns_Laue_measured_fraction_max 0.856
_diffrn_reflns_limit_h_max 9
_diffrn_reflns_limit_h_min -10
_diffrn_reflns_limit_k_max 12
_diffrn_reflns_limit_k_min -4
_diffrn_reflns_limit_l_max 17
_diffrn_reflns_limit_l_min -18
_diffrn_reflns_number 10597
_diffrn_reflns_point_group_measured_fraction_full 0.888
_diffrn_reflns_point_group_measured_fraction_max 0.856
_diffrn_reflns_theta_full 25.242
_diffrn_reflns_theta_max 27.374
_diffrn_reflns_theta_min 2.788
_exptl_absorpt_coefficient_mu 0.932
_exptl_absorpt_correction_T_max 1.0000
_exptl_absorpt_correction_T_min 0.6072
_exptl_absorpt_correction_type multi-scan
_exptl_absorpt_process_details 'CrystalClear (Rigaku, 2005)'
_exptl_crystal_colour Colorless
_exptl_crystal_density_diffrn 1.901
_exptl_crystal_description Prism
_exptl_crystal_F_000 896
_exptl_crystal_size_max 0.2000
_exptl_crystal_size_mid 0.2000
_exptl_crystal_size_min 0.2000
_refine_diff_density_max 0.627
_refine_diff_density_min -0.713
_refine_diff_density_rms 0.104
_refine_ls_extinction_method none
_refine_ls_goodness_of_fit_ref 1.247
_refine_ls_hydrogen_treatment constr
_refine_ls_matrix_type full
_refine_ls_number_parameters 143
_refine_ls_number_reflns 1556
_refine_ls_number_restraints 185
_refine_ls_restrained_S_all 1.259
_refine_ls_R_factor_all 0.1264
_refine_ls_R_factor_gt 0.1210
_refine_ls_shift/su_max 0.000
_refine_ls_shift/su_mean 0.000
_refine_ls_structure_factor_coef Fsqd
_refine_ls_weighting_details 'w=1/[\s^2^(Fo^2^)+(0.1404P)^2^+3.9824P] where P=(Fo^2^+2Fc^2^)/3'
_refine_ls_weighting_scheme calc
_refine_ls_wR_factor_gt 0.3235
_refine_ls_wR_factor_ref 0.3286
_reflns_Friedel_coverage 0.000
_reflns_number_gt 1459
_reflns_number_total 1556
_reflns_threshold_expression 'I > 2\s(I)'
_cod_data_source_file c7dt03798h2.cif
_cod_data_source_block 1-378K
_cod_depositor_comments
;
The following automatic conversions were performed:

'_exptl_absorpt_correction_type' value 'Multi-scan' changed to
'multi-scan' according to
/home/data/users/saulius/crontab/automatic-downloads/rss-feeds/RSC/lib/dictionaries/cif_core.dic
dictionary named 'cif_core.dic' version 2.4.2 from 2011-04-26.

Automatic conversion script
Id: cif_fix_values 4973 2017-02-22 13:04:09Z antanas 
;
_cod_database_code 7044702
_shelx_shelxl_version_number 2014/7
_shelx_space_group_comment
;
The symmetry employed for this shelxl refinement is uniquely defined
by the following loop, which should always be used as a source of
symmetry information in preference to the above space-group names.
They are only intended as comments.
;

loop_
_space_group_symop_operation_xyz
'x, y, z'
'-x, -y, z+1/2'
'x, -y+1/2, -z'
'-x, y+1/2, -z+1/2'
'-x, -y, -z'
'x, y, -z-1/2'
'-x, y-1/2, z'
'x, -y-1/2, z-1/2'

loop_
_atom_site_label
_atom_site_type_symbol
_atom_site_fract_x
_atom_site_fract_y
_atom_site_fract_z
_atom_site_U_iso_or_equiv
_atom_site_adp_type
_atom_site_occupancy
_atom_site_site_symmetry_order
_atom_site_calc_flag
_atom_site_refinement_flags_posn
_atom_site_refinement_flags_adp
_atom_site_refinement_flags_occupancy
K1 K 0.24705(19) 0.2146(2) 0.7500 0.0552(8) Uani 1 2 d S TU P
Cl1 Cl 0.5114(3) 0.4538(3) 0.7500 0.0752(10) Uani 1 2 d S TU P
Cl2 Cl 0.2468(2) 0.2500 1.0000 0.0733(10) Uani 1 2 d S TU P
Cl3 Cl -0.0180(3) 0.4490(2) 0.7500 0.0619(8) Uani 1 2 d S TU P
C1 C 0.895(2) 0.223(3) -0.016(2) 0.114(5) Uani 0.5 1 d D U P
H1A H 0.9046 0.1572 0.0326 0.137 Uiso 0.5 1 d R U P
H1B H 0.9756 0.2343 -0.0440 0.137 Uiso 0.5 1 d R U P
C2 C 0.661(3) 0.177(3) -0.072(2) 0.122(5) Uani 0.5 1 d D U P
H2A H 0.6340 0.2069 -0.1320 0.146 Uiso 0.5 1 d R U P
H2B H 0.6334 0.0859 -0.0653 0.146 Uiso 0.5 1 d R U P
C3 C 0.6011(15) 0.2500 0.0000 0.125(4) Uani 1 2 d DS TU P
H3A H 0.5825 0.1898 0.0503 0.150 Uiso 0.5 1 d R U P
H3B H 0.5227 0.2723 -0.0282 0.150 Uiso 0.5 1 d R U P
C4 C 0.865(2) 0.331(2) 0.029(2) 0.110(5) Uani 0.5 1 d D U P
H4A H 0.8529 0.3975 -0.0184 0.133 Uiso 0.5 1 d R U P
H4B H 0.9353 0.3589 0.0659 0.133 Uiso 0.5 1 d R U P
C5 C 0.646(2) 0.365(2) 0.0239(19) 0.118(5) Uani 0.5 1 d D U P
H5A H 0.5865 0.3644 0.0738 0.141 Uiso 0.5 1 d R U P
H5B H 0.6200 0.4526 -0.0008 0.141 Uiso 0.5 1 d R U P
N1 N 0.817(2) 0.156(2) -0.0774(16) 0.123(5) Uani 0.5 1 d D U P
H1C H 0.8382 0.0689 -0.0815 0.148 Uiso 0.5 1 d R U P
H1D H 0.8395 0.1940 -0.1319 0.148 Uiso 0.5 1 d R U P
N2 N 0.7424(16) 0.334(3) 0.0936(16) 0.107(4) Uani 0.5 1 d D U P
H2C H 0.7439 0.4039 0.1336 0.129 Uiso 0.5 1 d R U P
H2D H 0.7402 0.2577 0.1267 0.129 Uiso 0.5 1 d R U P
O1 O 0.5008(11) 0.5953(8) 0.7500 0.114(3) Uani 1 2 d S TU P
O2 O 0.6397(10) 0.4221(13) 0.7500 0.127(4) Uani 1 2 d S TU P
O3 O 0.4528(7) 0.3978(8) 0.8289(6) 0.115(2) Uani 1 1 d . U .
O4 O 0.3243(6) 0.1589(7) 0.9485(4) 0.0902(19) Uani 1 1 d . U .
O5 O 0.1705(6) 0.3211(8) 0.9345(4) 0.103(2) Uani 1 1 d . U .
O6 O 0.1149(8) 0.4782(8) 0.7500 0.075(2) Uani 1 2 d S TU P
O7 O -0.0337(9) 0.3084(8) 0.7500 0.093(2) Uani 1 2 d S TU P
O8 O -0.0749(6) 0.5083(6) 0.8309(4) 0.0872(19) Uani 1 1 d . U .

loop_
_atom_site_aniso_label
_atom_site_aniso_U_11
_atom_site_aniso_U_22
_atom_site_aniso_U_33
_atom_site_aniso_U_23
_atom_site_aniso_U_13
_atom_site_aniso_U_12
K1 0.0565(18) 0.0563(12) 0.0527(12) 0.000 0.000 0.0001(9)
Cl1 0.068(2) 0.0587(15) 0.099(2) 0.000 0.000 -0.0174(13)
Cl2 0.058(2) 0.118(3) 0.0442(13) 0.0046(13) 0.000 0.000
Cl3 0.065(2) 0.0474(12) 0.0735(15) 0.000 0.000 0.0121(11)
C1 0.058(9) 0.163(12) 0.123(11) -0.037(9) 0.012(7) 0.008(8)
C2 0.076(10) 0.162(11) 0.127(11) -0.037(9) -0.017(7) -0.009(7)
C3 0.063(9) 0.174(11) 0.137(10) -0.022(8) 0.000 0.000
C4 0.055(9) 0.157(11) 0.120(10) -0.039(9) 0.013(7) -0.009(7)
C5 0.067(9) 0.161(11) 0.126(11) -0.036(9) 0.000(7) 0.020(7)
N1 0.080(10) 0.160(10) 0.130(10) -0.045(9) 0.011(7) -0.002(7)
N2 0.053(10) 0.156(10) 0.113(9) -0.046(8) 0.008(5) -0.001(6)
O1 0.137(8) 0.040(4) 0.163(9) 0.000 0.000 -0.026(4)
O2 0.067(6) 0.140(10) 0.173(11) 0.000 0.000 -0.002(6)
O3 0.109(4) 0.104(5) 0.130(5) 0.014(4) 0.021(4) -0.023(4)
O4 0.087(5) 0.118(5) 0.065(3) -0.003(3) 0.011(3) 0.008(3)
O5 0.086(5) 0.161(7) 0.062(3) 0.018(4) -0.011(3) 0.016(4)
O6 0.075(5) 0.075(5) 0.074(4) 0.000 0.000 0.003(4)
O7 0.098(5) 0.052(4) 0.131(7) 0.000 0.000 0.000(4)
O8 0.088(5) 0.086(4) 0.088(4) -0.009(3) 0.018(3) 0.022(3)

loop_
_atom_type_symbol
_atom_type_description
_atom_type_scat_dispersion_real
_atom_type_scat_dispersion_imag
_atom_type_scat_source
C C 0.0033 0.0016 'International Tables Vol C Tables 4.2.6.8 and 6.1.1.4'
H H 0.0000 0.0000 'International Tables Vol C Tables 4.2.6.8 and 6.1.1.4'
Cl Cl 0.1484 0.1585 'International Tables Vol C Tables 4.2.6.8 and 6.1.1.4'
K K 0.2009 0.2494 'International Tables Vol C Tables 4.2.6.8 and 6.1.1.4'
N N 0.0061 0.0033 'International Tables Vol C Tables 4.2.6.8 and 6.1.1.4'
O O 0.0106 0.0060 'International Tables Vol C Tables 4.2.6.8 and 6.1.1.4'

loop_
_geom_angle_atom_site_label_1
_geom_angle_atom_site_label_2
_geom_angle_atom_site_label_3
_geom_angle
_geom_angle_site_symmetry_1
_geom_angle_site_symmetry_3
O1 K1 O5 113.41(14) 7_655 .
O1 K1 O5 113.41(14) 7_655 6_557
O5 K1 O5 126.2(3) . 6_557
O1 K1 O6 142.1(3) 7_655 .
O5 K1 O6 63.51(14) . .
O5 K1 O6 63.51(14) 6_557 .
O1 K1 O8 106.8(2) 7_655 4_546
O5 K1 O8 114.8(2) . 4_546
O5 K1 O8 74.3(2) 6_557 4_546
O6 K1 O8 108.1(2) . 4_546
O1 K1 O8 106.8(2) 7_655 7
O5 K1 O8 74.3(2) . 7
O5 K1 O8 114.8(2) 6_557 7
O6 K1 O8 108.1(2) . 7
O8 K1 O8 45.5(2) 4_546 7
O1 K1 O4 71.00(13) 7_655 .
O5 K1 O4 45.57(19) . .
O5 K1 O4 169.6(2) 6_557 .
O6 K1 O4 107.00(14) . .
O8 K1 O4 114.12(18) 4_546 .
O8 K1 O4 71.22(18) 7 .
O1 K1 O4 71.00(13) 7_655 6_557
O5 K1 O4 169.6(2) . 6_557
O5 K1 O4 45.57(19) 6_557 6_557
O6 K1 O4 107.00(14) . 6_557
O8 K1 O4 71.22(18) 4_546 6_557
O8 K1 O4 114.12(18) 7 6_557
O4 K1 O4 141.4(3) . 6_557
O1 K1 O3 65.3(2) 7_655 .
O5 K1 O3 70.1(2) . .
O5 K1 O3 108.3(2) 6_557 .
O6 K1 O3 79.6(2) . .
O8 K1 O3 172.1(2) 4_546 .
O8 K1 O3 134.9(2) 7 .
O4 K1 O3 64.24(19) . .
O4 K1 O3 105.0(2) 6_557 .
O1 K1 O3 65.3(2) 7_655 6_557
O5 K1 O3 108.3(2) . 6_557
O5 K1 O3 70.1(2) 6_557 6_557
O6 K1 O3 79.6(2) . 6_557
O8 K1 O3 134.9(2) 4_546 6_557
O8 K1 O3 172.1(2) 7 6_557
O4 K1 O3 105.0(2) . 6_557
O4 K1 O3 64.24(19) 6_557 6_557
O3 K1 O3 43.1(3) . 6_557
O1 K1 O7 173.5(2) 7_655 .
O5 K1 O7 68.26(14) . .
O5 K1 O7 68.26(14) 6_557 .
O6 K1 O7 44.4(2) . .
O8 K1 O7 67.3(2) 4_546 .
O8 K1 O7 67.3(2) 7 .
O4 K1 O7 108.48(13) . .
O4 K1 O7 108.48(13) 6_557 .
O3 K1 O7 120.6(2) . .
O3 K1 O7 120.6(2) 6_557 .
O1 K1 O2 43.6(3) 7_655 7_655
O5 K1 O2 115.88(15) . 7_655
O5 K1 O2 115.88(15) 6_557 7_655
O6 K1 O2 174.3(3) . 7_655
O8 K1 O2 66.7(2) 4_546 7_655
O8 K1 O2 66.7(2) 7 7_655
O4 K1 O2 74.01(14) . 7_655
O4 K1 O2 74.01(14) 6_557 7_655
O3 K1 O2 105.7(2) . 7_655
O3 K1 O2 105.7(2) 6_557 7_655
O7 K1 O2 129.9(3) . 7_655
O3 Cl1 O3 106.7(7) . 6_557
O3 Cl1 O2 110.3(5) . .
O3 Cl1 O2 110.3(5) 6_557 .
O3 Cl1 O1 111.0(4) . .
O3 Cl1 O1 111.0(4) 6_557 .
O2 Cl1 O1 107.5(7) . .
O3 Cl1 K1 126.6(3) . 7_665
O3 Cl1 K1 126.6(3) 6_557 7_665
O2 Cl1 K1 58.0(5) . 7_665
O1 Cl1 K1 49.5(5) . 7_665
O5 Cl2 O5 110.4(6) 3_557 .
O5 Cl2 O4 110.9(4) 3_557 .
O5 Cl2 O4 107.8(4) . .
O5 Cl2 O4 107.8(4) 3_557 3_557
O5 Cl2 O4 110.9(4) . 3_557
O4 Cl2 O4 109.2(6) . 3_557
O5 Cl2 K1 52.9(3) 3_557 3_557
O5 Cl2 K1 127.2(3) . 3_557
O4 Cl2 K1 125.0(3) . 3_557
O4 Cl2 K1 54.9(2) 3_557 3_557
O7 Cl3 O8 110.9(4) . .
O7 Cl3 O8 110.9(4) . 6_557
O8 Cl3 O8 107.6(5) . 6_557
O7 Cl3 O6 108.4(5) . .
O8 Cl3 O6 109.5(4) . .
O8 Cl3 O6 109.5(4) 6_557 .
O7 Cl3 K1 130.2(4) . 7_565
O8 Cl3 K1 53.8(3) . 7_565
O8 Cl3 K1 53.8(3) 6_557 7_565
O6 Cl3 K1 121.4(4) . 7_565
C4 C1 C1 145(6) 3 3
C4 C1 C4 135(6) 3 .
C1 C1 C4 17(3) 3 .
C4 C1 N1 29(4) 3 .
C1 C1 N1 141(2) 3 .
C4 C1 N1 125(3) . .
C4 C1 H1A 72.6 3 .
C1 C1 H1A 93.3 3 .
C4 C1 H1A 103.6 . .
N1 C1 H1A 101.3 . .
C4 C1 H1B 114.4 3 .
C1 C1 H1B 100.5 3 .
C4 C1 H1B 109.6 . .
N1 C1 H1B 109.2 . .
H1A C1 H1B 106.8 . .
C5 C2 N2 114(5) 3 3
C5 C2 C3 64(2) 3 .
N2 C2 C3 137(3) 3 .
C5 C2 N1 100(3) 3 .
N2 C2 N1 17(2) 3 .
C3 C2 N1 123.3(19) . .
C5 C2 H2A 148.4 3 .
N2 C2 H2A 91.2 3 .
C3 C2 H2A 110.8 . .
N1 C2 H2A 107.3 . .
C5 C2 H2B 51.2 3 .
N2 C2 H2B 102.1 3 .
C3 C2 H2B 105.8 . .
N1 C2 H2B 101.4 . .
H2A C2 H2B 106.7 . .
C5 C3 C5 136(3) . 3
C5 C3 C2 118.6(18) . .
C5 C3 C2 34.9(17) 3 .
C5 C3 C2 34.9(17) . 3
C5 C3 C2 118.6(18) 3 3
C2 C3 C2 126(2) . 3
C5 C3 H3A 115.7 . .
C5 C3 H3A 73.8 3 .
C2 C3 H3A 108.7 . .
C2 C3 H3A 82.5 3 .
C5 C3 H3B 103.5 . .
C5 C3 H3B 114.9 3 .
C2 C3 H3B 102.2 . .
C2 C3 H3B 126.0 3 .
H3A C3 H3B 106.3 . .
C5 C3 H5A 37.8 . .
C5 C3 H5A 149.9 3 .
C2 C3 H5A 155.8 . .
C2 C3 H5A 34.8 3 .
H3A C3 H5A 85.7 . .
H3B C3 H5A 91.7 . .
C1 C4 N1 130(7) 3 3
C1 C4 C1 18(3) 3 .
N1 C4 C1 132(3) 3 .
C1 C4 N2 126(5) 3 .
N1 C4 N2 20(2) 3 .
C1 C4 N2 120(2) . .
C1 C4 C4 30(4) 3 3
N1 C4 C4 120(3) 3 3
C1 C4 C4 14.8(18) . 3
N2 C4 C4 106.4(17) . 3
C1 C4 H4A 115.4 3 .
N1 C4 H4A 112.3 3 .
C1 C4 H4A 104.9 . .
N2 C4 H4A 106.2 . .
C4 C4 H4A 106.7 3 .
C1 C4 H4B 91.0 3 .
N1 C4 H4B 89.0 3 .
C1 C4 H4B 108.8 . .
N2 C4 H4B 108.5 . .
C4 C4 H4B 120.7 3 .
H4A C4 H4B 107.4 . .
C2 C5 C3 81(3) 3 .
C2 C5 N2 35(2) 3 .
C3 C5 N2 105(2) . .
C2 C5 H5A 60.3 3 .
C3 C5 H5A 86.6 . .
N2 C5 H5A 87.7 . .
C2 C5 H5B 144.4 3 .
C3 C5 H5B 125.9 . .
N2 C5 H5B 129.2 . .
H5A C5 H5B 95.0 . .
N2 N1 C4 140(4) 3 3
N2 N1 C1 134(3) 3 .
C4 N1 C1 21(3) 3 .
N2 N1 C2 19(2) 3 .
C4 N1 C2 122(3) 3 .
C1 N1 C2 120.6(17) . .
N2 N1 H1C 109.2 3 .
C4 N1 H1C 92.7 3 .
C1 N1 H1C 110.8 . .
C2 N1 H1C 111.7 . .
N2 N1 H1D 88.1 3 .
C4 N1 H1D 118.0 3 .
C1 N1 H1D 101.1 . .
C2 N1 H1D 104.7 . .
H1C N1 H1D 106.3 . .
N1 N2 C2 144(4) 3 3
N1 N2 C5 117(3) 3 .
C2 N2 C5 31(3) 3 .
N1 N2 C4 20(2) 3 .
C2 N2 C4 125(3) 3 .
C5 N2 C4 101(2) . .
N1 N2 H2C 94.2 3 .
C2 N2 H2C 108.9 3 .
C5 N2 H2C 106.5 . .
C4 N2 H2C 111.6 . .
N1 N2 H2D 105.5 3 .
C2 N2 H2D 92.8 3 .
C5 N2 H2D 121.1 . .
C4 N2 H2D 107.9 . .
H2C N2 H2D 108.5 . .
Cl1 O1 K1 109.1(6) . 7_665
Cl1 O2 K1 99.7(6) . 7_665
Cl1 O3 K1 105.1(4) . .
Cl2 O4 K1 102.1(3) . .
Cl2 O5 K1 104.5(4) . .
Cl3 O6 K1 106.9(4) . .
Cl3 O7 K1 100.4(5) . .
Cl3 O8 K1 103.4(3) . 7_565

loop_
_geom_bond_atom_site_label_1
_geom_bond_atom_site_label_2
_geom_bond_distance
_geom_bond_site_symmetry_2
K1 O1 2.957(11) 7_655
K1 O5 2.968(7) .
K1 O5 2.969(7) 6_557
K1 O6 2.986(9) .
K1 O8 2.999(7) 4_546
K1 O8 2.999(7) 7
K1 O4 3.018(7) .
K1 O4 3.018(7) 6_557
K1 O3 3.082(8) .
K1 O3 3.082(8) 6_557
K1 O7 3.156(10) .
K1 O2 3.159(13) 7_655
Cl1 O3 1.410(7) .
Cl1 O3 1.410(7) 6_557
Cl1 O2 1.414(11) .
Cl1 O1 1.414(8) .
Cl1 K1 3.672(4) 7_665
Cl2 O5 1.433(6) 3_557
Cl2 O5 1.433(6) .
Cl2 O4 1.437(6) .
Cl2 O4 1.437(6) 3_557
Cl2 K1 3.605(4) 3_557
Cl3 O7 1.411(8) .
Cl3 O8 1.439(6) .
Cl3 O8 1.439(6) 6_557
Cl3 O6 1.456(9) .
Cl3 K1 3.614(4) 7_565
C1 C4 0.65(3) 3
C1 C1 0.70(4) 3
C1 C4 1.293(19) .
C1 N1 1.39(3) .
C1 H1A 0.9600 .
C1 H1B 0.9599 .
C2 C5 0.82(4) 3
C2 N2 0.93(3) 3
C2 C3 1.42(3) .
C2 N1 1.69(3) .
C2 H2A 0.9599 .
C2 H2B 0.9600 .
C3 C5 1.293(19) .
C3 C5 1.293(19) 3
C3 C2 1.42(3) 3
C3 H3A 0.9600 .
C3 H3B 0.9600 .
C4 C1 0.65(3) 3
C4 N1 0.87(3) 3
C4 N2 1.61(3) .
C4 C4 1.82(4) 3
C4 H4A 0.9600 .
C4 H4B 0.9601 .
C5 C2 0.82(4) 3
C5 N2 1.47(3) .
C5 H5A 0.9600 .
C5 H5B 0.9800 .
N1 N2 0.84(2) 3
N1 C4 0.87(3) 3
N1 H1C 0.9000 .
N1 H1D 0.9001 .
N2 N1 0.84(2) 3
N2 C2 0.93(3) 3
N2 H2C 0.8999 .
N2 H2D 0.9000 .
O1 K1 2.957(11) 7_665
O2 K1 3.159(13) 7_665
O8 K1 2.999(7) 7_565

loop_
_geom_hbond_atom_site_label_D
_geom_hbond_atom_site_label_H
_geom_hbond_atom_site_label_A
_geom_hbond_distance_DH
_geom_hbond_distance_HA
_geom_hbond_distance_DA
_geom_hbond_angle_DHA
_geom_hbond_site_symmetry_A
C1 H1A O8 0.96 2.57 3.53(4) 176.5 3_656
C1 H1B O5 0.96 2.29 3.19(2) 157.6 1_654
C1 H1B O5 0.96 2.67 3.21(2) 115.6 3_656
C2 H2A O1 0.96 2.49 3.20(3) 130.5 7_654
C2 H2B O3 0.96 2.58 3.36(3) 137.8 7_654
C3 H3A O3 0.96 2.39 3.277(11) 153.6 3_556
C3 H3B O3 0.96 2.52 3.277(11) 136.1 1_554
C3 H3B O4 0.96 2.44 3.195(16) 135.8 1_554
C3 H3B O4 0.96 2.51 3.195(16) 127.9 3_556
C4 H4A O8 0.96 2.55 3.41(3) 149.2 1_654
C4 H4B O8 0.96 2.49 3.42(3) 162.5 5_666
C5 H5A O1 0.96 2.73 3.63(3) 156.8 5_666
C5 H5B O4 0.98 2.26 3.14(3) 148.0 7_664
N1 H1C O5 0.90 2.48 3.35(3) 161.0 7_654
N1 H1C O6 0.90 2.63 3.13(2) 116.2 7_654
N1 H1D O7 0.90 2.46 3.32(3) 160.3 1_654
N2 H2C O6 0.90 2.54 3.30(2) 141.7 5_666

loop_
_geom_torsion_atom_site_label_1
_geom_torsion_atom_site_label_2
_geom_torsion_atom_site_label_3
_geom_torsion_atom_site_label_4
_geom_torsion
_geom_torsion_site_symmetry_1
_geom_torsion_site_symmetry_4
C5 C2 C3 C5 131(3) 3 .
N2 C2 C3 C5 33(6) 3 .
N1 C2 C3 C5 46(3) . .
N2 C2 C3 C5 -98(6) 3 3
N1 C2 C3 C5 -85(3) . 3
C5 C2 C3 C2 90(3) 3 3
N2 C2 C3 C2 -8(5) 3 3
N1 C2 C3 C2 5.0(16) . 3
C4 C1 C4 C1 133(22) 3 3
N1 C1 C4 C1 168(17) . 3
C4 C1 C4 N1 40(8) 3 3
C1 C1 C4 N1 -93(16) 3 3
N1 C1 C4 N1 75(6) . 3
C4 C1 C4 N2 20(7) 3 .
C1 C1 C4 N2 -113(15) 3 .
N1 C1 C4 N2 55(4) . .
C1 C1 C4 C4 -133(22) 3 3
N1 C1 C4 C4 35(6) . 3
C5 C3 C5 C2 -74(3) 3 3
C2 C3 C5 C2 -112(4) . 3
C5 C3 C5 N2 -47.4(13) 3 .
C2 C3 C5 N2 -86(2) . .
C2 C3 C5 N2 26(2) 3 .
C4 C1 N1 N2 117(9) 3 3
C1 C1 N1 N2 0(13) 3 3
C4 C1 N1 N2 -5(6) . 3
C1 C1 N1 C4 -117(14) 3 3
C4 C1 N1 C4 -122(9) . 3
C4 C1 N1 C2 100(8) 3 .
C1 C1 N1 C2 -16(12) 3 .
C4 C1 N1 C2 -22(4) . .
C5 C2 N1 N2 146(10) 3 3
C3 C2 N1 N2 -148(9) . 3
C5 C2 N1 C4 -48(4) 3 3
N2 C2 N1 C4 166(10) 3 3
C3 C2 N1 C4 18(5) . 3
C5 C2 N1 C1 -72(4) 3 .
N2 C2 N1 C1 141(9) 3 .
C3 C2 N1 C1 -7(4) . .
C2 C5 N2 N1 157(6) 3 3
C3 C5 N2 N1 108(3) . 3
C3 C5 N2 C2 -49(4) . 3
C2 C5 N2 C4 144(5) 3 .
C3 C5 N2 C4 95(2) . .
C1 C4 N2 N1 109(11) 3 3
C1 C4 N2 N1 130(8) . 3
C4 C4 N2 N1 135(8) 3 3
C1 C4 N2 C2 -84(8) 3 3
N1 C4 N2 C2 167(10) 3 3
C1 C4 N2 C2 -63(5) . 3
C4 C4 N2 C2 -58(5) 3 3
C1 C4 N2 C5 -105(6) 3 .
N1 C4 N2 C5 146(8) 3 .
C1 C4 N2 C5 -84(3) . .
C4 C4 N2 C5 -79(3) 3 .
O3 Cl1 O1 K1 120.7(4) . 7_665
O3 Cl1 O1 K1 -120.7(4) 6_557 7_665
O2 Cl1 O1 K1 0.0 . 7_665
O3 Cl1 O2 K1 -121.2(4) . 7_665
O3 Cl1 O2 K1 121.2(4) 6_557 7_665
O1 Cl1 O2 K1 0.0 . 7_665
O3 Cl1 O3 K1 -2.0(7) 6_557 .
O2 Cl1 O3 K1 -121.7(5) . .
O1 Cl1 O3 K1 119.2(5) . .
K1 Cl1 O3 K1 173.73(15) 7_665 .
O5 Cl2 O4 K1 121.5(3) 3_557 .
O5 Cl2 O4 K1 0.6(4) . .
O4 Cl2 O4 K1 -119.9(3) 3_557 .
K1 Cl2 O4 K1 -179.91(9) 3_557 .
O5 Cl2 O5 K1 -121.9(4) 3_557 .
O4 Cl2 O5 K1 -0.7(4) . .
O4 Cl2 O5 K1 118.8(4) 3_557 .
K1 Cl2 O5 K1 179.91(9) 3_557 .
O7 Cl3 O6 K1 0.0 . .
O8 Cl3 O6 K1 121.1(3) . .
O8 Cl3 O6 K1 -121.1(3) 6_557 .
K1 Cl3 O6 K1 180.0 7_565 .
O8 Cl3 O7 K1 -120.3(3) . .
O8 Cl3 O7 K1 120.3(3) 6_557 .
O6 Cl3 O7 K1 0.0 . .
K1 Cl3 O7 K1 180.0 7_565 .
O7 Cl3 O8 K1 -125.2(4) . 7_565
O8 Cl3 O8 K1 -3.8(6) 6_557 7_565
O6 Cl3 O8 K1 115.2(4) . 7_565
